data_2210649
loop_
_publ_author_name
'Hong-Wei Lin'
'Zhen-Feng Chen'

_publ_section_title
;
 Bis{2-[2-(ethylamino)ethyliminomethyl]-4-nitrophenolato}cobalt(III)
 nitrate
;
_journal_coeditor_code HG2103
_journal_issue 10
_journal_name_full 'Acta Crystallographica Section E'
_journal_page_first m2512
_journal_page_last m2514
_journal_paper_doi 10.1107/S1600536806035446
_journal_volume 62
_journal_year 2006
_chemical_formula_iupac '[Co (C11 H14 N3 O3)2], N O3'
_chemical_formula_moiety 'C22 H28 Co N6 O6 +, N O3 -'
_chemical_formula_sum 'C22 H28 Co N7 O9'
_chemical_formula_weight 593.44
_chemical_name_systematic
;
Bis{2-[2-(ethylamino)ethyliminomethyl]-4-nitrophenolato}cobalt(III) nitrate
;
_space_group_IT_number 60
_symmetry_cell_setting orthorhombic
_symmetry_space_group_name_Hall '-P 2n 2ab'
_symmetry_space_group_name_H-M 'P b c n'
_atom_sites_solution_hydrogens geom
_atom_sites_solution_primary direct
_atom_sites_solution_secondary difmap
_audit_creation_method SHELXL-97
_cell_angle_alpha 90.00
_cell_angle_beta 90.00
_cell_angle_gamma 90.00
_cell_formula_units_Z 4
_cell_length_a 12.0410(10)
_cell_length_b 11.4360(10)
_cell_length_c 18.908(2)
_cell_measurement_reflns_used 3542
_cell_measurement_temperature 298(2)
_cell_measurement_theta_max 23.7
_cell_measurement_theta_min 2.4
_cell_volume 2603.6(4)
_computing_cell_refinement 'SAINT (Bruker, 2000)'
_computing_data_collection 'SMART (Bruker, 2000)'
_computing_data_reduction SAINT
_computing_molecular_graphics SHELXTL
_computing_publication_material SHELXTL
_computing_structure_refinement SHELXTL
_computing_structure_solution 'SHELXTL (Bruker, 2000)'
_diffrn_ambient_temperature 298(2)
_diffrn_measured_fraction_theta_full 1.000
_diffrn_measured_fraction_theta_max 1.000
_diffrn_measurement_device_type 'Bruker SMART APEX CCD area-detector'
_diffrn_measurement_method \w
_diffrn_radiation_monochromator graphite
_diffrn_radiation_source 'fine-focus sealed tube'
_diffrn_radiation_type MoK\a
_diffrn_radiation_wavelength 0.71073
_diffrn_reflns_av_R_equivalents 0.0472
_diffrn_reflns_av_sigmaI/netI 0.0323
_diffrn_reflns_limit_h_max 15
_diffrn_reflns_limit_h_min -15
_diffrn_reflns_limit_k_max 14
_diffrn_reflns_limit_k_min -14
_diffrn_reflns_limit_l_max 24
_diffrn_reflns_limit_l_min -24
_diffrn_reflns_number 21071
_diffrn_reflns_theta_full 27.50
_diffrn_reflns_theta_max 27.50
_diffrn_reflns_theta_min 2.15
_diffrn_standards_decay_% 0
_diffrn_standards_number 0
_exptl_absorpt_coefficient_mu 0.724
_exptl_absorpt_correction_T_max 0.8512
_exptl_absorpt_correction_T_min 0.8015
_exptl_absorpt_correction_type multi-scan
_exptl_absorpt_process_details '(SADABS; Bruker, 2000)'
_exptl_crystal_colour red
_exptl_crystal_density_diffrn 1.514
_exptl_crystal_density_method 'not measured'
_exptl_crystal_description block
_exptl_crystal_F_000 1232
_exptl_crystal_size_max 0.32
_exptl_crystal_size_mid 0.27
_exptl_crystal_size_min 0.23
_refine_diff_density_max 0.380
_refine_diff_density_min -0.235
_refine_ls_extinction_method none
_refine_ls_goodness_of_fit_ref 1.029
_refine_ls_hydrogen_treatment mixed
_refine_ls_matrix_type full
_refine_ls_number_parameters 182
_refine_ls_number_reflns 3001
_refine_ls_number_restraints 1
_refine_ls_restrained_S_all 1.029
_refine_ls_R_factor_all 0.0681
_refine_ls_R_factor_gt 0.0458
_refine_ls_shift/su_max 0.000
_refine_ls_shift/su_mean 0.000
_refine_ls_structure_factor_coef Fsqd
_refine_ls_weighting_details 'calc w=1/[\s^2^(Fo^2^)+(0.0652P)^2^+0.9222P] where P=(Fo^2^+2Fc^2^)/3'
_refine_ls_weighting_scheme calc
_refine_ls_wR_factor_gt 0.1167
_refine_ls_wR_factor_ref 0.1304
_reflns_number_gt 2148
_reflns_number_total 3001
_reflns_threshold_expression I>2\s(I)
_cod_data_source_file hg2103.cif
_cod_data_source_block I
_cod_original_cell_volume 2603.7(4)
_cod_database_code 2210649
_cod_database_fobs_code 2210649

loop_
_symmetry_equiv_pos_as_xyz
'x, y, z'
'-x+1/2, -y+1/2, z+1/2'
'-x, y, -z+1/2'
'x+1/2, -y+1/2, -z'
'-x, -y, -z'
'x-1/2, y-1/2, -z-1/2'
'x, -y, z-1/2'
'-x-1/2, y-1/2, z'

loop_
_atom_site_type_symbol
_atom_site_label
_atom_site_fract_x
_atom_site_fract_y
_atom_site_fract_z
_atom_site_U_iso_or_equiv
_atom_site_adp_type
_atom_site_calc_flag
_atom_site_refinement_flags
_atom_site_occupancy
Co Co1 0.0000 0.03402(4) 0.2500 0.03881(17) Uani d S 1
O O1 -0.04502(14) 0.15390(16) 0.31330(9) 0.0483(4) Uani d . 1
O O2 0.1788(3) 0.5372(3) 0.49678(17) 0.1081(10) Uani d . 1
O O3 0.3038(2) 0.4062(3) 0.50192(16) 0.1093(10) Uani d . 1
O O4 0.4249(3) 0.1867(3) 0.2741(2) 0.1395(15) Uani d . 1
O O5 0.5000 0.0270(4) 0.2500 0.139(2) Uani d S 1
N N1 0.14924(16) 0.03026(18) 0.28435(11) 0.0420(5) Uani d . 1
N N2 0.05317(18) -0.0857(2) 0.18109(11) 0.0465(5) Uani d D 1
N N3 0.2153(3) 0.4417(3) 0.48053(15) 0.0734(8) Uani d . 1
N N4 0.5000 0.1301(4) 0.2500 0.0778(12) Uani d S 1
C C1 0.1363(2) 0.1976(2) 0.36031(12) 0.0436(6) Uani d . 1
C C2 0.0216(2) 0.2209(2) 0.34820(13) 0.0450(6) Uani d . 1
C C3 -0.0214(2) 0.3244(3) 0.37833(16) 0.0607(8) Uani d . 1
H H3 -0.0954 0.3433 0.3702 0.073 Uiso calc R 1
C C4 0.0408(3) 0.3975(3) 0.41863(16) 0.0622(8) Uani d . 1
H H4 0.0103 0.4662 0.4364 0.075 Uiso calc R 1
C C5 0.1505(2) 0.3685(3) 0.43308(14) 0.0551(7) Uani d . 1
C C6 0.1975(2) 0.2706(2) 0.40488(14) 0.0515(7) Uani d . 1
H H6 0.2709 0.2522 0.4154 0.062 Uiso calc R 1
C C7 0.1931(2) 0.1020(2) 0.32743(13) 0.0447(6) Uani d . 1
H H7 0.2677 0.0916 0.3384 0.054 Uiso calc R 1
C C8 0.2161(2) -0.0634(3) 0.25286(15) 0.0546(7) Uani d . 1
H H8A 0.2062 -0.1358 0.2788 0.065 Uiso calc R 1
H H8B 0.2942 -0.0428 0.2534 0.065 Uiso calc R 1
C C9 0.1756(2) -0.0765(3) 0.17860(15) 0.0592(8) Uani d . 1
H H9A 0.1975 -0.0093 0.1506 0.071 Uiso calc R 1
H H9B 0.2072 -0.1461 0.1573 0.071 Uiso calc R 1
C C10 0.0039(2) -0.0847(3) 0.10897(15) 0.0602(8) Uani d . 1
H H10A 0.0210 -0.0105 0.0865 0.072 Uiso calc R 1
H H10B -0.0762 -0.0906 0.1129 0.072 Uiso calc R 1
C C11 0.0458(3) -0.1828(4) 0.06262(18) 0.0843(11) Uani d . 1
H H11A 0.1233 -0.1715 0.0531 0.127 Uiso calc R 1
H H11B 0.0052 -0.1832 0.0189 0.127 Uiso calc R 1
H H11C 0.0353 -0.2561 0.0864 0.127 Uiso calc R 1
H H2 0.034(3) -0.1550(16) 0.2004(17) 0.080 Uiso d D 1

loop_
_atom_site_aniso_label
_atom_site_aniso_U_11
_atom_site_aniso_U_22
_atom_site_aniso_U_33
_atom_site_aniso_U_12
_atom_site_aniso_U_13
_atom_site_aniso_U_23
Co1 0.0327(2) 0.0511(3) 0.0326(3) 0.000 0.00104(19) 0.000
O1 0.0373(9) 0.0609(11) 0.0468(10) 0.0038(8) -0.0020(8) -0.0103(9)
O2 0.099(2) 0.100(2) 0.125(3) -0.0198(16) 0.0075(18) -0.0576(18)
O3 0.0704(17) 0.150(3) 0.108(2) -0.0085(18) -0.0181(16) -0.061(2)
O4 0.092(2) 0.090(2) 0.236(4) 0.0072(17) 0.076(3) 0.012(2)
O5 0.114(4) 0.075(3) 0.229(7) 0.000 -0.006(4) 0.000
N1 0.0329(10) 0.0556(13) 0.0375(11) 0.0017(9) 0.0009(9) 0.0047(10)
N2 0.0386(11) 0.0599(13) 0.0410(12) 0.0016(11) 0.0063(9) -0.0038(10)
N3 0.0662(19) 0.090(2) 0.0635(17) -0.0227(16) 0.0115(15) -0.0244(15)
N4 0.065(2) 0.052(2) 0.116(4) 0.000 0.021(2) 0.000
C1 0.0409(13) 0.0549(14) 0.0348(12) -0.0043(11) 0.0026(10) 0.0046(11)
C2 0.0460(14) 0.0538(15) 0.0354(13) 0.0002(11) 0.0006(10) 0.0034(11)
C3 0.0545(17) 0.0679(19) 0.0598(18) 0.0123(14) -0.0095(13) -0.0092(15)
C4 0.0708(19) 0.0596(18) 0.0564(18) 0.0024(16) -0.0033(15) -0.0108(15)
C5 0.0588(17) 0.0654(18) 0.0411(14) -0.0153(14) 0.0053(12) -0.0039(13)
C6 0.0445(14) 0.0674(18) 0.0425(14) -0.0105(13) 0.0040(12) 0.0017(13)
C7 0.0334(12) 0.0618(16) 0.0388(13) -0.0036(12) -0.0016(10) 0.0083(12)
C8 0.0376(13) 0.0673(17) 0.0587(17) 0.0086(12) -0.0006(12) -0.0059(14)
C9 0.0389(14) 0.083(2) 0.0557(17) 0.0051(14) 0.0097(13) -0.0128(15)
C10 0.0553(16) 0.083(2) 0.0428(15) 0.0065(15) -0.0007(13) -0.0135(15)
C11 0.079(2) 0.113(3) 0.061(2) 0.014(2) 0.0002(18) -0.037(2)

loop_
_atom_type_symbol
_atom_type_description
_atom_type_scat_dispersion_real
_atom_type_scat_dispersion_imag
_atom_type_scat_source
C C 0.0033 0.0016 'International Tables Vol C Tables 4.2.6.8 and 6.1.1.4'
H H 0.0000 0.0000 'International Tables Vol C Tables 4.2.6.8 and 6.1.1.4'
N N 0.0061 0.0033 'International Tables Vol C Tables 4.2.6.8 and 6.1.1.4'
O O 0.0106 0.0060 'International Tables Vol C Tables 4.2.6.8 and 6.1.1.4'
Co Co 0.3494 0.9721 'International Tables Vol C Tables 4.2.6.8 and 6.1.1.4'

loop_
_geom_angle_atom_site_label_1
_geom_angle_atom_site_label_2
_geom_angle_atom_site_label_3
_geom_angle_site_symmetry_1
_geom_angle_site_symmetry_3
_geom_angle
_geom_angle_publ_flag
O1 Co1 O1 . 3 87.56(11) y
O1 Co1 N1 . 3 87.82(8) y
O1 Co1 N1 3 3 94.04(8) ?
O1 Co1 N1 . . 94.04(8) y
O1 Co1 N1 3 . 87.82(8) ?
N1 Co1 N1 3 . 177.43(13) y
O1 Co1 N2 . 3 89.57(9) y
O1 Co1 N2 3 3 176.84(8) ?
N1 Co1 N2 3 3 84.54(9) ?
N1 Co1 N2 . 3 93.69(9) y
O1 Co1 N2 . . 176.84(8) y
O1 Co1 N2 3 . 89.57(9) ?
N1 Co1 N2 3 . 93.69(9) ?
N1 Co1 N2 . . 84.54(9) y
N2 Co1 N2 3 . 93.33(13) y
C2 O1 Co1 . . 124.97(16) ?
C7 N1 C8 . . 120.3(2) ?
C7 N1 Co1 . . 126.42(18) ?
C8 N1 Co1 . . 113.23(16) ?
C9 N2 C10 . . 111.6(2) ?
C9 N2 Co1 . . 106.95(17) ?
C10 N2 Co1 . . 117.71(18) ?
C9 N2 H2 . . 109(2) ?
C10 N2 H2 . . 106(2) ?
Co1 N2 H2 . . 105(2) ?
O3 N3 O2 . . 122.4(3) ?
O3 N3 C5 . . 119.0(3) ?
O2 N3 C5 . . 118.6(3) ?
O5 N4 O4 . . 122.6(2) ?
O5 N4 O4 . 3_655 122.6(2) ?
O4 N4 O4 . 3_655 114.8(4) ?
C6 C1 C2 . . 119.8(2) ?
C6 C1 C7 . . 117.8(2) ?
C2 C1 C7 . . 122.4(2) ?
O1 C2 C3 . . 118.4(2) ?
O1 C2 C1 . . 125.0(2) ?
C3 C2 C1 . . 116.5(2) ?
C4 C3 C2 . . 122.7(3) ?
C4 C3 H3 . . 118.6 ?
C2 C3 H3 . . 118.6 ?
C3 C4 C5 . . 119.2(3) ?
C3 C4 H4 . . 120.4 ?
C5 C4 H4 . . 120.4 ?
C6 C5 C4 . . 120.9(3) ?
C6 C5 N3 . . 119.5(3) ?
C4 C5 N3 . . 119.6(3) ?
C5 C6 C1 . . 120.5(3) ?
C5 C6 H6 . . 119.7 ?
C1 C6 H6 . . 119.7 ?
N1 C7 C1 . . 125.0(2) ?
N1 C7 H7 . . 117.5 ?
C1 C7 H7 . . 117.5 ?
N1 C8 C9 . . 106.0(2) ?
N1 C8 H8A . . 110.5 ?
C9 C8 H8A . . 110.5 ?
N1 C8 H8B . . 110.5 ?
C9 C8 H8B . . 110.5 ?
H8A C8 H8B . . 108.7 ?
N2 C9 C8 . . 107.6(2) ?
N2 C9 H9A . . 110.2 ?
C8 C9 H9A . . 110.2 ?
N2 C9 H9B . . 110.2 ?
C8 C9 H9B . . 110.2 ?
H9A C9 H9B . . 108.5 ?
N2 C10 C11 . . 113.1(3) ?
N2 C10 H10A . . 109.0 ?
C11 C10 H10A . . 109.0 ?
N2 C10 H10B . . 109.0 ?
C11 C10 H10B . . 109.0 ?
H10A C10 H10B . . 107.8 ?
C10 C11 H11A . . 109.5 ?
C10 C11 H11B . . 109.5 ?
H11A C11 H11B . . 109.5 ?
C10 C11 H11C . . 109.5 ?
H11A C11 H11C . . 109.5 ?
H11B C11 H11C . . 109.5 ?

loop_
_geom_bond_atom_site_label_1
_geom_bond_atom_site_label_2
_geom_bond_site_symmetry_2
_geom_bond_distance
_geom_bond_publ_flag
Co1 O1 . 1.899(2) y
Co1 O1 3 1.899(2) ?
Co1 N1 3 1.911(2) ?
Co1 N1 . 1.911(2) y
Co1 N2 3 1.996(2) ?
Co1 N2 . 1.996(2) y
O1 C2 . 1.291(3) ?
O2 N3 . 1.217(4) ?
O3 N3 . 1.209(4) ?
O4 N4 . 1.202(4) ?
O5 N4 . 1.179(5) ?
N1 C7 . 1.271(3) ?
N1 C8 . 1.466(3) ?
N2 C9 . 1.479(3) ?
N2 C10 . 1.487(4) ?
N2 H2 . 0.902(10) ?
N3 C5 . 1.454(4) ?
N4 O4 3_655 1.202(4) ?
C1 C6 . 1.396(4) ?
C1 C2 . 1.424(3) ?
C1 C7 . 1.432(4) ?
C2 C3 . 1.413(4) ?
C3 C4 . 1.356(4) ?
C3 H3 . 0.9300 ?
C4 C5 . 1.390(4) ?
C4 H4 . 0.9300 ?
C5 C6 . 1.363(4) ?
C6 H6 . 0.9300 ?
C7 H7 . 0.9300 ?
C8 C9 . 1.494(4) ?
C8 H8A . 0.9700 ?
C8 H8B . 0.9700 ?
C9 H9A . 0.9700 ?
C9 H9B . 0.9700 ?
C10 C11 . 1.510(4) ?
C10 H10A . 0.9700 ?
C10 H10B . 0.9700 ?
C11 H11A . 0.9600 ?
C11 H11B . 0.9600 ?
C11 H11C . 0.9600 ?

loop_
_geom_hbond_atom_site_label_D
_geom_hbond_atom_site_label_H
_geom_hbond_atom_site_label_A
_geom_hbond_site_symmetry_A
_geom_hbond_distance_DH
_geom_hbond_distance_HA
_geom_hbond_distance_DA
_geom_hbond_angle_DHA
N2 H2 O4 6_556 0.902(10) 2.288(17) 3.142(4) 158(3)
N2 H2 O4 8_655 0.902(10) 2.337(19) 3.152(4) 150(3)
